data_2211714
loop_
_publ_author_name
'da Silva, Luiz Everson'
'Joussef, Antonio Carlos'
'Foro, Sabine'

_publ_section_title
;
 2-Ethyl-5<i>H</i>-1,3,4-thiadiazolo[3,2-<i>a</i>]pyrimidin-5-one
;
_journal_coeditor_code AT2191
_journal_issue 1
_journal_name_full 'Acta Crystallographica Section E'
_journal_page_first o412
_journal_page_last o413
_journal_paper_doi 10.1107/S1600536806054584
_journal_volume 63
_journal_year 2007
_chemical_formula_iupac 'C7 H7 N3 O S'
_chemical_formula_moiety 'C7 H7 N3 O S'
_chemical_formula_sum 'C7 H7 N3 O S'
_chemical_formula_weight 181.22
_chemical_name_systematic
;
2-Ethyl-5H-1,3,4-thiadiazolo[3,2-a]pyrimidin-5-one
;
_space_group_IT_number 148
_symmetry_cell_setting trigonal
_symmetry_space_group_name_Hall '-R 3'
_symmetry_space_group_name_H-M 'R -3 :H'
_atom_sites_solution_hydrogens geom
_atom_sites_solution_primary direct
_atom_sites_solution_secondary difmap
_audit_creation_method SHELXL97
_cell_angle_alpha 90.00
_cell_angle_beta 90.00
_cell_angle_gamma 120.00
_cell_formula_units_Z 18
_cell_length_a 32.347(5)
_cell_length_b 32.347(5)
_cell_length_c 4.0784(7)
_cell_measurement_reflns_used 25
_cell_measurement_temperature 299(2)
_cell_measurement_theta_max 22.44
_cell_measurement_theta_min 2.72
_cell_volume 3695.6(10)
_computing_cell_refinement CAD-4-P
_computing_data_collection 'CAD-4-PC (Enraf--Nonius, 1996)'
_computing_data_reduction 'REDU4 (Stoe & Cie, 1987)'
_computing_molecular_graphics 'PLATON (Spek, 2003)'
_computing_publication_material SHELXL97
_computing_structure_refinement 'SHELXL97 (Sheldrick, 1997)'
_computing_structure_solution 'SHELXS97 (Sheldrick, 1997)'
_diffrn_ambient_temperature 299(2)
_diffrn_measured_fraction_theta_full 0.997
_diffrn_measured_fraction_theta_max 0.997
_diffrn_measurement_device_type 'Enraf--Nonius CAD-4'
_diffrn_measurement_method \w/2\q
_diffrn_radiation_monochromator graphite
_diffrn_radiation_source 'fine-focus sealed tube'
_diffrn_radiation_type CuK\a
_diffrn_radiation_wavelength 1.54180
_diffrn_reflns_av_R_equivalents 0.0336
_diffrn_reflns_av_sigmaI/netI 0.0266
_diffrn_reflns_limit_h_max 1
_diffrn_reflns_limit_h_min -38
_diffrn_reflns_limit_k_max 38
_diffrn_reflns_limit_k_min -33
_diffrn_reflns_limit_l_max 0
_diffrn_reflns_limit_l_min -4
_diffrn_reflns_number 2610
_diffrn_reflns_theta_full 67.02
_diffrn_reflns_theta_max 67.02
_diffrn_reflns_theta_min 2.73
_diffrn_standards_decay_% 0
_diffrn_standards_interval_time 120
_diffrn_standards_number 3
_exptl_absorpt_coefficient_mu 3.130
_exptl_absorpt_correction_type none
_exptl_crystal_colour colourless
_exptl_crystal_density_diffrn 1.466
_exptl_crystal_density_method 'not measured'
_exptl_crystal_description prism
_exptl_crystal_F_000 1692
_exptl_crystal_size_max 0.48
_exptl_crystal_size_mid 0.30
_exptl_crystal_size_min 0.28
_refine_diff_density_max 0.174
_refine_diff_density_min -0.217
_refine_ls_extinction_method none
_refine_ls_goodness_of_fit_ref 1.114
_refine_ls_hydrogen_treatment constr
_refine_ls_matrix_type full
_refine_ls_number_parameters 109
_refine_ls_number_reflns 1461
_refine_ls_number_restraints 0
_refine_ls_restrained_S_all 1.114
_refine_ls_R_factor_all 0.0416
_refine_ls_R_factor_gt 0.0358
_refine_ls_shift/su_max 0.001
_refine_ls_shift/su_mean 0.000
_refine_ls_structure_factor_coef Fsqd
_refine_ls_weighting_details 'calc w = 1/[\s^2^(Fo^2^)+(0.0354P)^2^+5.1533P] where P=(Fo^2^+2Fc^2^)/3'
_refine_ls_weighting_scheme calc
_refine_ls_wR_factor_gt 0.0931
_refine_ls_wR_factor_ref 0.0957
_reflns_number_gt 1300
_reflns_number_total 1461
_reflns_threshold_expression I>2\s(I)
_cod_data_source_file at2191.cif
_cod_data_source_block I
_cod_original_sg_symbol_H-M 'R -3'
_cod_database_code 2211714
_cod_database_fobs_code 2211714

loop_
_symmetry_equiv_pos_as_xyz
'x, y, z'
'-y, x-y, z'
'-x+y, -x, z'
'x+2/3, y+1/3, z+1/3'
'-y+2/3, x-y+1/3, z+1/3'
'-x+y+2/3, -x+1/3, z+1/3'
'x+1/3, y+2/3, z+2/3'
'-y+1/3, x-y+2/3, z+2/3'
'-x+y+1/3, -x+2/3, z+2/3'
'-x, -y, -z'
'y, -x+y, -z'
'x-y, x, -z'
'-x+2/3, -y+1/3, -z+1/3'
'y+2/3, -x+y+1/3, -z+1/3'
'x-y+2/3, x+1/3, -z+1/3'
'-x+1/3, -y+2/3, -z+2/3'
'y+1/3, -x+y+2/3, -z+2/3'
'x-y+1/3, x+2/3, -z+2/3'

loop_
_atom_site_type_symbol
_atom_site_label
_atom_site_fract_x
_atom_site_fract_y
_atom_site_fract_z
_atom_site_U_iso_or_equiv
_atom_site_adp_type
_atom_site_calc_flag
_atom_site_refinement_flags
_atom_site_occupancy
C C1 0.55518(7) 0.05415(7) 0.7714(6) 0.0447(5) Uani d . 1
C C2 0.58484(9) 0.00476(8) 0.7603(7) 0.0583(6) Uani d . 1
H H2 0.5817 -0.0245 0.7014 0.070 Uiso calc R 1
C C3 0.62488(8) 0.03589(8) 0.9224(7) 0.0550(6) Uani d . 1
H H3 0.6479 0.0274 0.9664 0.066 Uiso calc R 1
C C4 0.63301(7) 0.08141(8) 1.0282(6) 0.0503(5) Uani d . 1
C C5 0.55557(7) 0.12711(7) 0.9159(5) 0.0421(5) Uani d . 1
C C6 0.54357(8) 0.16538(8) 0.9765(6) 0.0503(5) Uani d . 1
H H6A 0.5172 0.1537 1.1302 0.060 Uiso calc R 1
H H6B 0.5332 0.1727 0.7724 0.060 Uiso calc R 1
C C7 0.58523(9) 0.21070(9) 1.1117(7) 0.0655(7) Uani d . 1
H H7A 0.6113 0.2228 0.9590 0.079 Uiso calc R 1
H H7B 0.5951 0.2039 1.3169 0.079 Uiso calc R 1
H H7C 0.5757 0.2341 1.1450 0.079 Uiso calc R 1
N N1 0.54876(7) 0.01286(7) 0.6765(6) 0.0566(5) Uani d . 1
N N2 0.59440(6) 0.08808(6) 0.9367(4) 0.0431(4) Uani d . 1
N N3 0.59451(6) 0.12968(6) 1.0188(5) 0.0448(4) Uani d . 1
O O1 0.66693(6) 0.11216(6) 1.1798(5) 0.0680(5) Uani d . 1
S S1 0.515621(18) 0.074899(19) 0.71057(15) 0.0490(2) Uani d . 1

loop_
_atom_site_aniso_label
_atom_site_aniso_U_11
_atom_site_aniso_U_22
_atom_site_aniso_U_33
_atom_site_aniso_U_12
_atom_site_aniso_U_13
_atom_site_aniso_U_23
C1 0.0367(10) 0.0382(10) 0.0556(13) 0.0160(9) 0.0008(9) 0.0013(9)
C2 0.0545(13) 0.0415(12) 0.0815(18) 0.0259(11) 0.0013(12) -0.0053(11)
C3 0.0464(12) 0.0462(12) 0.0777(17) 0.0272(10) 0.0009(11) 0.0008(11)
C4 0.0380(11) 0.0441(12) 0.0693(15) 0.0209(10) -0.0012(10) 0.0030(10)
C5 0.0375(10) 0.0393(10) 0.0472(12) 0.0174(8) 0.0042(8) 0.0018(9)
C6 0.0481(12) 0.0525(12) 0.0578(14) 0.0307(10) 0.0016(10) -0.0029(10)
C7 0.0662(16) 0.0551(14) 0.0824(18) 0.0357(13) -0.0059(13) -0.0175(13)
N1 0.0492(11) 0.0407(10) 0.0789(14) 0.0216(8) -0.0088(10) -0.0109(9)
N2 0.0349(8) 0.0343(8) 0.0580(11) 0.0158(7) 0.0004(7) -0.0005(7)
N3 0.0396(9) 0.0371(9) 0.0577(11) 0.0192(7) -0.0008(8) -0.0035(8)
O1 0.0478(9) 0.0517(9) 0.1054(15) 0.0255(8) -0.0224(9) -0.0128(9)
S1 0.0377(3) 0.0418(3) 0.0657(4) 0.0186(2) -0.0061(2) -0.0042(2)

loop_
_atom_type_symbol
_atom_type_description
_atom_type_scat_dispersion_real
_atom_type_scat_dispersion_imag
_atom_type_scat_source
C C 0.0181 0.0091 'International Tables Vol C Tables 4.2.6.8 and 6.1.1.4'
H H 0.0000 0.0000 'International Tables Vol C Tables 4.2.6.8 and 6.1.1.4'
N N 0.0311 0.0180 'International Tables Vol C Tables 4.2.6.8 and 6.1.1.4'
O O 0.0492 0.0322 'International Tables Vol C Tables 4.2.6.8 and 6.1.1.4'
S S 0.3331 0.5567 'International Tables Vol C Tables 4.2.6.8 and 6.1.1.4'

loop_
_geom_angle_atom_site_label_1
_geom_angle_atom_site_label_2
_geom_angle_atom_site_label_3
_geom_angle
N1 C1 N2 125.20(19)
N1 C1 S1 125.69(17)
N2 C1 S1 109.12(14)
C3 C2 N1 125.0(2)
C3 C2 H2 117.5
N1 C2 H2 117.5
C2 C3 C4 122.0(2)
C2 C3 H3 119.0
C4 C3 H3 119.0
O1 C4 N2 120.7(2)
O1 C4 C3 128.5(2)
N2 C4 C3 110.81(19)
N3 C5 C6 122.91(19)
N3 C5 S1 116.45(15)
C6 C5 S1 120.60(16)
C5 C6 C7 112.89(19)
C5 C6 H6A 109.0
C7 C6 H6A 109.0
C5 C6 H6B 109.0
C7 C6 H6B 109.0
H6A C6 H6B 107.8
C6 C7 H7A 109.5
C6 C7 H7B 109.5
H7A C7 H7B 109.5
C6 C7 H7C 109.5
H7A C7 H7C 109.5
H7B C7 H7C 109.5
C1 N1 C2 114.2(2)
C1 N2 N3 116.66(16)
C1 N2 C4 122.71(17)
N3 N2 C4 120.61(17)
C5 N3 N2 109.31(17)
C1 S1 C5 88.46(10)

loop_
_geom_bond_atom_site_label_1
_geom_bond_atom_site_label_2
_geom_bond_distance
C1 N1 1.304(3)
C1 N2 1.370(3)
C1 S1 1.734(2)
C2 C3 1.351(3)
C2 N1 1.362(3)
C2 H2 0.9300
C3 C4 1.427(3)
C3 H3 0.9300
C4 O1 1.218(3)
C4 N2 1.419(3)
C5 N3 1.290(3)
C5 C6 1.492(3)
C5 S1 1.744(2)
C6 C7 1.514(3)
C6 H6A 0.9700
C6 H6B 0.9700
C7 H7A 0.9600
C7 H7B 0.9600
C7 H7C 0.9600
N2 N3 1.385(2)

loop_
_geom_hbond_atom_site_label_D
_geom_hbond_atom_site_label_H
_geom_hbond_atom_site_label_A
_geom_hbond_site_symmetry_A
_geom_hbond_distance_DH
_geom_hbond_distance_HA
_geom_hbond_distance_DA
_geom_hbond_angle_DHA
C6 H6A O1 17_557 0.97 2.49 3.450(3) 171.5

loop_
_geom_torsion_atom_site_label_1
_geom_torsion_atom_site_label_2
_geom_torsion_atom_site_label_3
_geom_torsion_atom_site_label_4
_geom_torsion
N1 C2 C3 C4 0.9(4)
C2 C3 C4 O1 178.7(3)
C2 C3 C4 N2 -0.5(3)
N3 C5 C6 C7 10.9(3)
S1 C5 C6 C7 -171.47(18)
N2 C1 N1 C2 1.1(4)
S1 C1 N1 C2 -178.74(19)
C3 C2 N1 C1 -1.1(4)
N1 C1 N2 N3 -179.5(2)
S1 C1 N2 N3 0.3(2)
N1 C1 N2 C4 -0.8(3)
S1 C1 N2 C4 178.99(17)
O1 C4 N2 C1 -178.8(2)
C3 C4 N2 C1 0.5(3)
O1 C4 N2 N3 -0.1(3)
C3 C4 N2 N3 179.13(19)
C6 C5 N3 N2 177.48(19)
S1 C5 N3 N2 -0.3(2)
C1 N2 N3 C5 0.0(3)
C4 N2 N3 C5 -178.76(19)
N1 C1 S1 C5 179.5(2)
N2 C1 S1 C5 -0.34(16)
N3 C5 S1 C1 0.37(18)
C6 C5 S1 C1 -177.44(19)

loop_
_cod_related_entry_id
_cod_related_entry_database
_cod_related_entry_code
1 ChemSpider 21125729
